data_2241554
loop_
_publ_author_name
'Islam, M. A. A. A. A.'
'Sheikh, M. C.'
'Islam, M. H.'
'Miyatake, R.'
'Zangrando, E.'

_publ_section_title
;
 Crystal structure of
 1,2-bis((benzylsulfanyl){2-[1-(2-hydroxyphenyl)ethylidene]hydrazin-1-ylidene}methyl)disulfane
;
_journal_issue 3
_journal_name_full 'Acta Crystallographica Section E'
_journal_page_first 337
_journal_page_last 339
_journal_paper_doi 10.1107/S2056989016002371
_journal_volume 72
_journal_year 2016
_chemical_formula_iupac 'C32 H30 N4 O2 S4'
_chemical_formula_moiety 'C32 H30 N4 O2 S4'
_chemical_formula_sum 'C32 H30 N4 O2 S4'
_chemical_formula_weight 630.85
_chemical_name_common 1,2-Bis((benzylsulfanyl){2-[1-(2-hydroxyphenyl)ethylidene]hydrazin-1-ylidene}methyl)disulfane
_chemical_name_systematic
2-[1-(2-{(Benzylsulfanyl)[((benzylsulfanyl){2-[1-(2-hydroxyphenyl)ethylidene]hydrazin-1-ylidene}methyl)disulfanyl]methylidene}hydrazin-1-ylidene)ethyl]phenol
_space_group_IT_number 2
_symmetry_cell_setting triclinic
_symmetry_space_group_name_Hall '-P 1'
_symmetry_space_group_name_H-M 'P -1'
_atom_sites_solution_hydrogens geom
_atom_sites_solution_primary direct
_atom_sites_solution_secondary difmap
_cell_angle_alpha 75.9922(8)
_cell_angle_beta 71.9673(7)
_cell_angle_gamma 65.5889(7)
_cell_formula_units_Z 2
_cell_length_a 10.5556(3)
_cell_length_b 11.0236(3)
_cell_length_c 15.5261(5)
_cell_measurement_reflns_used 14309
_cell_measurement_temperature 173
_cell_measurement_theta_max 27.46
_cell_measurement_theta_min 3.00
_cell_volume 1550.67(8)
_computing_cell_refinement
;
RAPID-AUTO (Rigaku, 2001)
;
_computing_data_collection
;
RAPID-AUTO (Rigaku, 2001)
;
_computing_data_reduction
;
RAPID-AUTO (Rigaku, 2001)
;
_computing_molecular_graphics
;
CrystalStructure (Rigaku, 2010)
;
_computing_publication_material
;
CrystalStructure (Rigaku, 2010)
;
_computing_structure_refinement
;
SHELXL97 (Sheldrick, 2008)
;
_computing_structure_solution
;
SIR92 (Altomare <i>et al.</i>,  1993)
;
_diffrn_ambient_temperature 173
_diffrn_detector_area_resol_mean 10.000
_diffrn_measured_fraction_theta_full 0.996
_diffrn_measured_fraction_theta_max 0.996
_diffrn_measurement_device_type 'Rigaku R-AXIS RAPID'
_diffrn_measurement_method \w
_diffrn_radiation_type 'Mo K\a'
_diffrn_radiation_wavelength 0.71075
_diffrn_reflns_av_R_equivalents 0.0238
_diffrn_reflns_limit_h_max 11
_diffrn_reflns_limit_h_min -13
_diffrn_reflns_limit_k_max 14
_diffrn_reflns_limit_k_min -14
_diffrn_reflns_limit_l_max 20
_diffrn_reflns_limit_l_min -20
_diffrn_reflns_number 15605
_diffrn_reflns_theta_full 27.46
_diffrn_reflns_theta_max 27.46
_diffrn_standards_number 0
_exptl_absorpt_coefficient_mu 0.343
_exptl_absorpt_correction_T_max 0.935
_exptl_absorpt_correction_T_min 0.842
_exptl_absorpt_correction_type multi-scan
_exptl_absorpt_process_details
;
(ABSCOR; Higashi, 1995)
;
_exptl_crystal_colour yellow
_exptl_crystal_density_diffrn 1.351
_exptl_crystal_density_method 'not measured'
_exptl_crystal_description chunk
_exptl_crystal_F_000 660.00
_exptl_crystal_size_max 0.410
_exptl_crystal_size_mid 0.330
_exptl_crystal_size_min 0.195
_refine_diff_density_max 0.390
_refine_diff_density_min -0.350
_refine_ls_extinction_method none
_refine_ls_goodness_of_fit_ref 1.090
_refine_ls_hydrogen_treatment constr
_refine_ls_number_parameters 383
_refine_ls_number_reflns 7075
_refine_ls_number_restraints 0
_refine_ls_R_factor_gt 0.0342
_refine_ls_shift/su_max 0.000
_refine_ls_structure_factor_coef Fsqd
_refine_ls_weighting_details 'w = 1/[\s^2^(Fo^2^)+(0.0520P)^2^+0.2991P] where P=(Fo^2^+2Fc^2^)/3'
_refine_ls_weighting_scheme calc
_refine_ls_wR_factor_ref 0.0930
_reflns_number_gt 6443
_reflns_number_total 7075
_reflns_threshold_expression F^2^>2.0\s(F^2^)
_cod_data_source_file is5440sup1.cif
_cod_data_source_block I
_cod_database_code 2241554

loop_
_symmetry_equiv_pos_site_id
_symmetry_equiv_pos_as_xyz
1 +X,+Y,+Z
2 -X,-Y,-Z

loop_
_atom_site_type_symbol
_atom_site_label
_atom_site_fract_x
_atom_site_fract_y
_atom_site_fract_z
_atom_site_U_iso_or_equiv
_atom_site_adp_type
_atom_site_calc_flag
_atom_site_refinement_flags
_atom_site_occupancy
_atom_site_symmetry_multiplicity
S S1 0.09853(4) 0.18474(3) 0.26158(2) 0.04004(9) Uani d . 1.0 2
S S2 0.33374(3) 0.22999(3) 0.10197(2) 0.03546(9) Uani d . 1.0 2
S S3 0.43320(3) 0.06584(3) 0.18428(2) 0.03183(8) Uani d . 1.0 2
S S4 0.33603(3) -0.04421(3) 0.06498(2) 0.03407(9) Uani d . 1.0 2
O O1 0.34089(12) 0.48991(10) -0.06903(8) 0.0512(3) Uani d . 1.0 2
O O2 0.65619(13) -0.09530(10) 0.33489(8) 0.0490(3) Uani d . 1.0 2
N N1 0.12722(11) 0.47399(10) 0.06318(7) 0.0301(2) Uani d . 1.0 2
N N2 0.06147(11) 0.40274(11) 0.13886(7) 0.0328(3) Uani d . 1.0 2
N N3 0.48465(11) -0.19327(10) 0.18757(7) 0.0314(2) Uani d . 1.0 2
N N4 0.55167(11) -0.19781(10) 0.25420(7) 0.0296(2) Uani d . 1.0 2
C C1 0.26385(16) 0.62281(13) -0.08014(9) 0.0363(3) Uani d . 1.0 2
C C2 0.32953(18) 0.70237(15) -0.14798(10) 0.0444(4) Uani d . 1.0 2
C C3 0.2587(2) 0.83934(16) -0.16257(11) 0.0504(4) Uani d . 1.0 2
C C4 0.1229(2) 0.89887(16) -0.11067(14) 0.0588(5) Uani d . 1.0 2
C C5 0.05661(18) 0.82114(14) -0.04409(12) 0.0492(4) Uani d . 1.0 2
C C6 0.12461(14) 0.68087(12) -0.02668(9) 0.0332(3) Uani d . 1.0 2
C C7 0.05349(13) 0.60139(12) 0.04772(9) 0.0317(3) Uani d . 1.0 2
C C8 -0.09410(15) 0.66931(15) 0.10333(11) 0.0444(4) Uani d . 1.0 2
C C9 0.15035(13) 0.28791(12) 0.16418(8) 0.0309(3) Uani d . 1.0 2
C C10 -0.08614(15) 0.29472(15) 0.30185(10) 0.0452(4) Uani d . 1.0 2
C C11 -0.14947(14) 0.22557(13) 0.39113(9) 0.0363(3) Uani d . 1.0 2
C C12 -0.25928(15) 0.18530(16) 0.39580(10) 0.0431(3) Uani d . 1.0 2
C C13 -0.32091(17) 0.12327(17) 0.47688(12) 0.0530(4) Uani d . 1.0 2
C C14 -0.27240(19) 0.09964(17) 0.55326(11) 0.0567(5) Uani d . 1.0 2
C C15 -0.1638(3) 0.1396(2) 0.55012(11) 0.0635(5) Uani d . 1.0 2
C C16 -0.10211(19) 0.20308(18) 0.46934(11) 0.0522(4) Uani d . 1.0 2
C C17 0.42626(12) -0.07400(12) 0.14963(8) 0.0278(3) Uani d . 1.0 2
C C18 0.34252(15) -0.21244(14) 0.06891(9) 0.0367(3) Uani d . 1.0 2
C C19 0.24950(14) -0.26450(14) 0.15237(8) 0.0335(3) Uani d . 1.0 2
C C20 0.27934(16) -0.40188(15) 0.16988(10) 0.0409(3) Uani d . 1.0 2
C C21 0.19396(18) -0.45535(16) 0.24294(10) 0.0466(4) Uani d . 1.0 2
C C22 0.07643(17) -0.37179(17) 0.29866(10) 0.0465(4) Uani d . 1.0 2
C C23 0.04675(16) -0.23501(17) 0.28200(11) 0.0469(4) Uani d . 1.0 2
C C24 0.13335(15) -0.18127(15) 0.20996(10) 0.0399(3) Uani d . 1.0 2
C C25 0.58044(12) -0.30944(12) 0.30954(8) 0.0286(3) Uani d . 1.0 2
C C26 0.54341(18) -0.42358(14) 0.30248(11) 0.0450(4) Uani d . 1.0 2
C C27 0.64827(12) -0.31886(12) 0.38200(8) 0.0292(3) Uani d . 1.0 2
C C28 0.68143(14) -0.21190(13) 0.39196(9) 0.0333(3) Uani d . 1.0 2
C C29 0.74129(15) -0.22298(15) 0.46335(10) 0.0412(3) Uani d . 1.0 2
C C30 0.77032(17) -0.33862(17) 0.52459(10) 0.0459(4) Uani d . 1.0 2
C C31 0.73998(18) -0.44566(17) 0.51615(11) 0.0493(4) Uani d . 1.0 2
C C32 0.67943(16) -0.43490(14) 0.44601(10) 0.0398(3) Uani d . 1.0 2
H H1 0.2919 0.4508 -0.0280 0.0614 Uiso calc R 1.0 2
H H2 0.6198 -0.0986 0.2949 0.0587 Uiso calc R 1.0 2
H H3 0.4231 0.6618 -0.1840 0.0533 Uiso calc R 1.0 2
H H4 0.3036 0.8930 -0.2086 0.0604 Uiso calc R 1.0 2
H H5 0.0748 0.9935 -0.1206 0.0705 Uiso calc R 1.0 2
H H6 -0.0373 0.8636 -0.0092 0.0591 Uiso calc R 1.0 2
H H7 -0.1566 0.7271 0.0624 0.0533 Uiso calc R 1.0 2
H H8 -0.0898 0.7239 0.1429 0.0533 Uiso calc R 1.0 2
H H9 -0.1324 0.6012 0.1411 0.0533 Uiso calc R 1.0 2
H H10 -0.0891 0.3817 0.3111 0.0542 Uiso calc R 1.0 2
H H11 -0.1417 0.3122 0.2562 0.0542 Uiso calc R 1.0 2
H H12 -0.2931 0.2003 0.3427 0.0517 Uiso calc R 1.0 2
H H13 -0.3972 0.0972 0.4792 0.0635 Uiso calc R 1.0 2
H H14 -0.3136 0.0557 0.6085 0.0680 Uiso calc R 1.0 2
H H15 -0.1304 0.1237 0.6036 0.0762 Uiso calc R 1.0 2
H H16 -0.0274 0.2310 0.4678 0.0626 Uiso calc R 1.0 2
H H17 0.3147 -0.2148 0.0142 0.0440 Uiso calc R 1.0 2
H H18 0.4430 -0.2752 0.0644 0.0440 Uiso calc R 1.0 2
H H19 0.3590 -0.4600 0.1315 0.0491 Uiso calc R 1.0 2
H H20 0.2164 -0.5497 0.2547 0.0560 Uiso calc R 1.0 2
H H21 0.0168 -0.4080 0.3479 0.0558 Uiso calc R 1.0 2
H H22 -0.0337 -0.1771 0.3202 0.0563 Uiso calc R 1.0 2
H H23 0.1131 -0.0873 0.2000 0.0479 Uiso calc R 1.0 2
H H24 0.4454 -0.4115 0.3380 0.0539 Uiso calc R 1.0 2
H H25 0.6101 -0.5085 0.3265 0.0539 Uiso calc R 1.0 2
H H26 0.5506 -0.4253 0.2383 0.0539 Uiso calc R 1.0 2
H H27 0.7622 -0.1501 0.4697 0.0495 Uiso calc R 1.0 2
H H28 0.8113 -0.3452 0.5728 0.0551 Uiso calc R 1.0 2
H H29 0.7606 -0.5257 0.5582 0.0592 Uiso calc R 1.0 2
H H30 0.6583 -0.5083 0.4410 0.0478 Uiso calc R 1.0 2

loop_
_atom_site_aniso_label
_atom_site_aniso_U_11
_atom_site_aniso_U_22
_atom_site_aniso_U_33
_atom_site_aniso_U_12
_atom_site_aniso_U_13
_atom_site_aniso_U_23
S1 0.03573(18) 0.03325(17) 0.03854(18) -0.01161(13) -0.00120(13) 0.00559(13)
S2 0.02997(16) 0.02973(16) 0.03605(17) -0.00918(12) -0.00505(12) 0.00752(12)
S3 0.03227(16) 0.02733(15) 0.03573(16) -0.01093(12) -0.01294(12) 0.00250(11)
S4 0.03448(17) 0.03974(17) 0.02849(15) -0.01494(13) -0.01321(12) 0.00453(12)
O1 0.0525(7) 0.0291(5) 0.0504(6) -0.0123(5) 0.0081(5) 0.0011(5)
O2 0.0697(8) 0.0361(5) 0.0575(7) -0.0282(5) -0.0396(6) 0.0129(5)
N1 0.0316(5) 0.0271(5) 0.0319(5) -0.0112(4) -0.0111(4) 0.0013(4)
N2 0.0318(6) 0.0308(5) 0.0336(6) -0.0120(5) -0.0077(5) 0.0005(4)
N3 0.0327(6) 0.0298(5) 0.0317(5) -0.0097(4) -0.0127(4) -0.0005(4)
N4 0.0297(5) 0.0275(5) 0.0304(5) -0.0085(4) -0.0112(4) -0.0005(4)
C1 0.0509(8) 0.0292(6) 0.0328(6) -0.0177(6) -0.0165(6) 0.0027(5)
C2 0.0642(10) 0.0437(8) 0.0342(7) -0.0305(7) -0.0161(7) 0.0045(6)
C3 0.0827(12) 0.0453(8) 0.0449(8) -0.0409(9) -0.0389(8) 0.0184(7)
C4 0.0758(12) 0.0299(7) 0.0794(12) -0.0194(8) -0.0495(11) 0.0180(8)
C5 0.0497(9) 0.0294(7) 0.0694(11) -0.0078(6) -0.0339(8) 0.0059(7)
C6 0.0416(7) 0.0270(6) 0.0373(7) -0.0125(5) -0.0242(6) 0.0035(5)
C7 0.0326(6) 0.0291(6) 0.0365(6) -0.0085(5) -0.0180(5) -0.0023(5)
C8 0.0361(7) 0.0366(7) 0.0529(9) -0.0028(6) -0.0143(6) -0.0065(6)
C9 0.0308(6) 0.0300(6) 0.0314(6) -0.0132(5) -0.0062(5) -0.0009(5)
C10 0.0330(7) 0.0435(8) 0.0435(8) -0.0098(6) -0.0025(6) 0.0054(6)
C11 0.0338(7) 0.0347(7) 0.0335(7) -0.0099(6) -0.0024(5) -0.0040(5)
C12 0.0388(8) 0.0491(8) 0.0399(7) -0.0165(7) -0.0046(6) -0.0088(6)
C13 0.0425(8) 0.0479(9) 0.0595(10) -0.0204(7) 0.0064(7) -0.0085(8)
C14 0.0595(10) 0.0454(9) 0.0407(8) -0.0146(8) 0.0136(7) -0.0042(7)
C15 0.0872(14) 0.0642(11) 0.0331(8) -0.0215(10) -0.0174(8) -0.0033(8)
C16 0.0597(10) 0.0561(10) 0.0486(9) -0.0271(8) -0.0195(8) -0.0013(7)
C17 0.0252(6) 0.0313(6) 0.0255(5) -0.0109(5) -0.0057(5) -0.0006(5)
C18 0.0411(7) 0.0453(8) 0.0290(6) -0.0198(6) -0.0093(5) -0.0061(6)
C19 0.0356(7) 0.0425(7) 0.0296(6) -0.0183(6) -0.0147(5) -0.0012(5)
C20 0.0491(8) 0.0422(8) 0.0361(7) -0.0167(7) -0.0166(6) -0.0047(6)
C21 0.0651(10) 0.0441(8) 0.0427(8) -0.0284(8) -0.0250(7) 0.0045(6)
C22 0.0517(9) 0.0599(10) 0.0384(7) -0.0335(8) -0.0164(7) 0.0063(7)
C23 0.0386(8) 0.0572(9) 0.0447(8) -0.0220(7) -0.0045(6) -0.0052(7)
C24 0.0372(7) 0.0418(8) 0.0418(7) -0.0171(6) -0.0098(6) -0.0022(6)
C25 0.0258(6) 0.0252(6) 0.0307(6) -0.0063(5) -0.0072(5) -0.0014(5)
C26 0.0611(9) 0.0325(7) 0.0517(9) -0.0217(7) -0.0298(8) 0.0059(6)
C27 0.0256(6) 0.0287(6) 0.0295(6) -0.0074(5) -0.0073(5) -0.0008(5)
C28 0.0323(6) 0.0310(6) 0.0360(7) -0.0112(5) -0.0117(5) 0.0006(5)
C29 0.0438(8) 0.0448(8) 0.0416(7) -0.0195(7) -0.0160(6) -0.0033(6)
C30 0.0499(9) 0.0573(9) 0.0357(7) -0.0226(7) -0.0200(6) 0.0029(7)
C31 0.0614(10) 0.0489(9) 0.0411(8) -0.0243(8) -0.0264(7) 0.0142(7)
C32 0.0475(8) 0.0344(7) 0.0398(7) -0.0175(6) -0.0182(6) 0.0059(6)

loop_
_atom_type_symbol
_atom_type_description
_atom_type_scat_dispersion_real
_atom_type_scat_dispersion_imag
_atom_type_scat_source
C C 0.0033 0.0016
;
International Tables for Crystallography
(1992, Vol. C, Tables 4.2.6.8 and 6.1.1.4)
;
H H 0.0000 0.0000
;
International Tables for Crystallography
(1992, Vol. C, Table 6.1.1.4)
;
N N 0.0061 0.0033
;
International Tables for Crystallography
(1992, Vol. C, Tables 4.2.6.8 and 6.1.1.4)
;
O O 0.0106 0.0060
;
International Tables for Crystallography
(1992, Vol. C, Tables 4.2.6.8 and 6.1.1.4)
;
S S 0.1246 0.1234
;
International Tables for Crystallography
(1992, Vol. C, Tables 4.2.6.8 and 6.1.1.4)
;

loop_
_geom_angle_atom_site_label_1
_geom_angle_atom_site_label_2
_geom_angle_atom_site_label_3
_geom_angle
_geom_angle_publ_flag
C9 S1 C10 99.56(6) no
S3 S2 C9 104.38(4) no
S2 S3 C17 105.39(5) no
C17 S4 C18 99.70(7) no
N2 N1 C7 115.35(9) no
N1 N2 C9 112.35(10) no
N4 N3 C17 113.08(13) no
N3 N4 C25 114.85(13) no
O1 C1 C2 116.61(12) no
O1 C1 C6 122.57(13) no
C2 C1 C6 120.82(12) no
C1 C2 C3 120.12(14) no
C2 C3 C4 120.24(16) no
C3 C4 C5 120.10(14) no
C4 C5 C6 121.73(14) no
C1 C6 C5 116.97(13) no
C1 C6 C7 122.56(11) no
C5 C6 C7 120.41(11) no
N1 C7 C6 116.53(10) no
N1 C7 C8 123.33(12) no
C6 C7 C8 120.10(11) no
S1 C9 S2 117.77(6) no
S1 C9 N2 121.43(9) no
S2 C9 N2 120.78(9) no
S1 C10 C11 107.98(9) no
C10 C11 C12 119.49(15) no
C10 C11 C16 121.90(17) no
C12 C11 C16 118.60(14) no
C11 C12 C13 120.92(17) no
C12 C13 C14 120.2(2) no
C13 C14 C15 119.76(16) no
C14 C15 C16 120.5(2) no
C11 C16 C15 120.0(3) no
S3 C17 S4 118.82(7) no
S3 C17 N3 120.15(12) no
S4 C17 N3 121.03(13) no
S4 C18 C19 116.64(10) no
C18 C19 C20 117.90(11) no
C18 C19 C24 123.27(13) no
C20 C19 C24 118.79(13) no
C19 C20 C21 120.72(13) no
C20 C21 C22 120.27(16) no
C21 C22 C23 119.29(15) no
C22 C23 C24 120.65(13) no
C19 C24 C23 120.25(15) no
N4 C25 C26 122.05(14) no
N4 C25 C27 117.20(14) no
C26 C25 C27 120.73(11) no
C25 C27 C28 122.18(11) no
C25 C27 C32 120.68(15) no
C28 C27 C32 117.12(15) no
O2 C28 C27 122.60(15) no
O2 C28 C29 116.91(16) no
C27 C28 C29 120.48(12) no
C28 C29 C30 120.54(18) no
C29 C30 C31 120.28(18) no
C30 C31 C32 119.47(15) no
C27 C32 C31 122.09(17) no
C1 O1 H1 109.472 no
C28 O2 H2 109.466 no
C1 C2 H3 119.943 no
C3 C2 H3 119.937 no
C2 C3 H4 119.877 no
C4 C3 H4 119.879 no
C3 C4 H5 119.948 no
C5 C4 H5 119.947 no
C4 C5 H6 119.129 no
C6 C5 H6 119.136 no
C7 C8 H7 109.476 no
C7 C8 H8 109.462 no
C7 C8 H9 109.472 no
H7 C8 H8 109.476 no
H7 C8 H9 109.473 no
H8 C8 H9 109.468 no
S1 C10 H10 110.101 no
S1 C10 H11 110.109 no
C11 C10 H10 110.096 no
C11 C10 H11 110.108 no
H10 C10 H11 108.444 no
C11 C12 H12 119.542 no
C13 C12 H12 119.538 no
C12 C13 H13 119.911 no
C14 C13 H13 119.899 no
C13 C14 H14 120.123 no
C15 C14 H14 120.120 no
C14 C15 H15 119.748 no
C16 C15 H15 119.742 no
C11 C16 H16 119.988 no
C15 C16 H16 120.002 no
S4 C18 H17 108.133 no
S4 C18 H18 108.131 no
C19 C18 H17 108.132 no
C19 C18 H18 108.138 no
H17 C18 H18 107.308 no
C19 C20 H19 119.639 no
C21 C20 H19 119.640 no
C20 C21 H20 119.866 no
C22 C21 H20 119.868 no
C21 C22 H21 120.357 no
C23 C22 H21 120.354 no
C22 C23 H22 119.677 no
C24 C23 H22 119.671 no
C19 C24 H23 119.868 no
C23 C24 H23 119.878 no
C25 C26 H24 109.480 no
C25 C26 H25 109.474 no
C25 C26 H26 109.469 no
H24 C26 H25 109.472 no
H24 C26 H26 109.464 no
H25 C26 H26 109.468 no
C28 C29 H27 119.731 no
C30 C29 H27 119.725 no
C29 C30 H28 119.862 no
C31 C30 H28 119.853 no
C30 C31 H29 120.257 no
C32 C31 H29 120.269 no
C27 C32 H30 118.957 no
C31 C32 H30 118.953 no

loop_
_geom_bond_atom_site_label_1
_geom_bond_atom_site_label_2
_geom_bond_distance
_geom_bond_publ_flag
S1 C9 1.7461(12) no
S1 C10 1.8220(13) no
S2 S3 2.0373(4) no
S2 C9 1.7909(12) no
S3 C17 1.7862(16) no
S4 C17 1.7464(15) no
S4 C18 1.8139(18) no
O1 C1 1.3480(16) no
O2 C28 1.3491(16) no
N1 N2 1.4065(15) no
N1 C7 1.2980(15) no
N2 C9 1.2818(15) no
N3 N4 1.4043(19) no
N3 C17 1.2789(15) no
N4 C25 1.2983(15) no
C1 C2 1.401(3) no
C1 C6 1.4082(18) no
C2 C3 1.377(2) no
C3 C4 1.377(3) no
C4 C5 1.383(3) no
C5 C6 1.4070(18) no
C6 C7 1.4773(19) no
C7 C8 1.4997(17) no
C10 C11 1.5117(19) no
C11 C12 1.380(3) no
C11 C16 1.383(3) no
C12 C13 1.385(3) no
C13 C14 1.361(3) no
C14 C15 1.373(4) no
C15 C16 1.390(3) no
C18 C19 1.5135(19) no
C19 C20 1.388(3) no
C19 C24 1.3904(18) no
C20 C21 1.389(3) no
C21 C22 1.383(2) no
C22 C23 1.382(3) no
C23 C24 1.390(3) no
C25 C26 1.499(3) no
C25 C27 1.473(2) no
C27 C28 1.414(3) no
C27 C32 1.4041(18) no
C28 C29 1.395(3) no
C29 C30 1.376(2) no
C30 C31 1.388(4) no
C31 C32 1.384(3) no
O1 H1 0.840 no
O2 H2 0.840 no
C2 H3 0.950 no
C3 H4 0.950 no
C4 H5 0.950 no
C5 H6 0.950 no
C8 H7 0.980 no
C8 H8 0.980 no
C8 H9 0.980 no
C10 H10 0.990 no
C10 H11 0.990 no
C12 H12 0.950 no
C13 H13 0.950 no
C14 H14 0.950 no
C15 H15 0.950 no
C16 H16 0.950 no
C18 H17 0.990 no
C18 H18 0.990 no
C20 H19 0.950 no
C21 H20 0.950 no
C22 H21 0.950 no
C23 H22 0.950 no
C24 H23 0.950 no
C26 H24 0.980 no
C26 H25 0.980 no
C26 H26 0.980 no
C29 H27 0.950 no
C30 H28 0.950 no
C31 H29 0.950 no
C32 H30 0.950 no

loop_
_geom_hbond_atom_site_label_D
_geom_hbond_atom_site_label_H
_geom_hbond_atom_site_label_A
_geom_hbond_site_symmetry_A
_geom_hbond_distance_DH
_geom_hbond_distance_HA
_geom_hbond_distance_DA
_geom_hbond_angle_DHA
_geom_hbond_publ_flag
O1 H1 N1 . 0.84 1.84 2.5725(15) 145 yes
O2 H2 N4 . 0.84 1.84 2.576(3) 146 yes
O1 H1 S2 . 0.84 2.73 3.4112(12) 139 yes
O2 H2 S3 . 0.84 2.78 3.4792(14) 141 yes
C18 H18 O1 2_655 0.99 2.52 3.4750(19) 161 yes
C18 H17 Cg1 1_545 0.99 2.54 3.5123(17) 165 yes

loop_
_geom_torsion_atom_site_label_1
_geom_torsion_atom_site_label_2
_geom_torsion_atom_site_label_3
_geom_torsion_atom_site_label_4
_geom_torsion
_geom_torsion_publ_flag
C9 S1 C10 C11 -176.67(11) no
C10 S1 C9 S2 175.25(11) no
C10 S1 C9 N2 -3.17(15) no
S3 S2 C9 S1 -9.83(11) no
S3 S2 C9 N2 168.60(11) no
C9 S2 S3 C17 91.54(6) no
S2 S3 C17 S4 -3.18(7) no
S2 S3 C17 N3 177.93(7) no
C17 S4 C18 C19 70.94(11) no
C18 S4 C17 S3 -172.82(7) no
C18 S4 C17 N3 6.06(10) no
N2 N1 C7 C6 175.20(12) no
N2 N1 C7 C8 -2.3(3) no
C7 N1 N2 C9 -164.04(13) no
N1 N2 C9 S1 175.36(12) no
N1 N2 C9 S2 -3.0(2) no
N4 N3 C17 S3 -0.88(13) no
N4 N3 C17 S4 -179.74(8) no
C17 N3 N4 C25 163.60(9) no
N3 N4 C25 C26 -0.41(14) no
N3 N4 C25 C27 -178.84(8) no
O1 C1 C2 C3 -178.99(16) no
O1 C1 C6 C5 178.96(15) no
O1 C1 C6 C7 1.9(3) no
C2 C1 C6 C5 -0.7(3) no
C2 C1 C6 C7 -177.74(16) no
C6 C1 C2 C3 0.7(3) no
C1 C2 C3 C4 -0.1(3) no
C2 C3 C4 C5 -0.5(4) no
C3 C4 C5 C6 0.5(4) no
C4 C5 C6 C1 0.1(3) no
C4 C5 C6 C7 177.23(19) no
C1 C6 C7 N1 1.4(3) no
C1 C6 C7 C8 178.99(15) no
C5 C6 C7 N1 -175.60(16) no
C5 C6 C7 C8 2.0(3) no
S1 C10 C11 C12 -114.03(11) no
S1 C10 C11 C16 67.04(15) no
C10 C11 C12 C13 -179.14(11) no
C10 C11 C16 C15 179.74(11) no
C12 C11 C16 C15 0.8(2) no
C16 C11 C12 C13 -0.2(2) no
C11 C12 C13 C14 -0.8(3) no
C12 C13 C14 C15 1.1(3) no
C13 C14 C15 C16 -0.5(3) no
C14 C15 C16 C11 -0.5(3) no
S4 C18 C19 C20 -162.98(10) no
S4 C18 C19 C24 19.4(2) no
C18 C19 C20 C21 -177.02(14) no
C18 C19 C24 C23 175.75(14) no
C20 C19 C24 C23 -1.9(3) no
C24 C19 C20 C21 0.7(3) no
C19 C20 C21 C22 0.9(3) no
C20 C21 C22 C23 -1.4(3) no
C21 C22 C23 C24 0.2(3) no
C22 C23 C24 C19 1.4(3) no
N4 C25 C27 C28 0.01(14) no
N4 C25 C27 C32 178.36(9) no
C26 C25 C27 C28 -178.44(10) no
C26 C25 C27 C32 -0.09(15) no
C25 C27 C28 O2 -1.44(16) no
C25 C27 C28 C29 177.84(9) no
C25 C27 C32 C31 -178.45(9) no
C28 C27 C32 C31 -0.02(17) no
C32 C27 C28 O2 -179.85(10) no
C32 C27 C28 C29 -0.57(16) no
O2 C28 C29 C30 179.98(10) no
C27 C28 C29 C30 0.67(17) no
C28 C29 C30 C31 -0.16(19) no
C29 C30 C31 C32 -0.4(2) no
C30 C31 C32 C27 0.5(2) no

_cod_database_fobs_code 2241554
